data_7038064
loop_
_publ_author_name
'Patel, Saket'
'Meenakshi, ?'
'Hodage, Ananda S.'
'Verma, Ajay'
'Agrawal, Shailendra'
'Yadav, Abhimanyu'
'Kumar, Sangit'

_publ_section_title
;
 Synthesis and structural characterization of monomeric mercury(ii)
 selenolate complexes derived from 2-phenylbenzamide ligands.
;
_journal_issue 9
_journal_name_full 'Dalton transactions (Cambridge, England : 2003)'
_journal_page_first 4030
_journal_page_last 4040
_journal_paper_doi 10.1039/c5dt04356e
_journal_volume 45
_journal_year 2016
_chemical_formula_moiety 'C20 H22 Hg N4 O6 Se2'
_chemical_formula_sum 'C20 H22 Hg N4 O6 Se2'
_chemical_formula_weight 772.92
_space_group_crystal_system triclinic
_space_group_IT_number 2
_space_group_name_Hall '-P 1'
_space_group_name_H-M_alt 'P -1'
_symmetry_space_group_name_Hall '-P 1'
_symmetry_space_group_name_H-M 'P -1'
_atom_sites_solution_hydrogens mixed
_audit_creation_date 2015-11-10
_audit_creation_method
;
Olex2 1.2-dev
(compiled 2015.09.30 svn.r3233 for OlexSys, GUI svn.r3563)
;
_audit_update_record
;
2016-01-13 deposited with the CCDC.
2016-01-18 downloaded from the CCDC.
;
_cell_angle_alpha 100.352(3)
_cell_angle_beta 98.708(3)
_cell_angle_gamma 99.288(3)
_cell_formula_units_Z 2
_cell_length_a 8.9938(5)
_cell_length_b 10.4786(6)
_cell_length_c 13.1186(7)
_cell_measurement_reflns_used 36
_cell_measurement_temperature 296(2)
_cell_measurement_theta_max 25.242
_cell_measurement_theta_min 1.606
_cell_volume 1179.35(12)
_computing_cell_refinement 'Bruker SAINT'
_computing_data_collection 'Bruker APEX2'
_computing_data_reduction 'Bruker SAINT'
_computing_molecular_graphics 'Olex2 (Dolomanov et al., 2009)'
_computing_publication_material 'Olex2 (Dolomanov et al., 2009)'
_computing_structure_refinement 'ShelXL (Sheldrick, 2015)'
_computing_structure_solution 'SHELXS-97 (Sheldrick 2008)'
_diffrn_ambient_temperature 296.15
_diffrn_measured_fraction_theta_full 1.000
_diffrn_measured_fraction_theta_max 0.996
_diffrn_measurement_device_type 'Bruker APEX-II CCD'
_diffrn_measurement_method '\f and \w scans'
_diffrn_radiation_type MoK\a
_diffrn_radiation_wavelength 0.71073
_diffrn_reflns_av_R_equivalents 0.039
_diffrn_reflns_av_unetI/netI 0.0446
_diffrn_reflns_laue_measured_fraction_full 1.000
_diffrn_reflns_laue_measured_fraction_max 0.996
_diffrn_reflns_number 5605
_diffrn_reflns_point_group_measured_fraction_full 1.000
_diffrn_reflns_point_group_measured_fraction_max 0.996
_diffrn_reflns_theta_full 25.242
_diffrn_reflns_theta_max 27.875
_diffrn_reflns_theta_min 1.606
_exptl_absorpt_coefficient_mu 9.656
_exptl_absorpt_correction_T_max 0.213
_exptl_absorpt_correction_T_min 0.167
_exptl_absorpt_correction_type multi-scan
_exptl_crystal_colour Yellow
_exptl_crystal_density_diffrn 2.177
_exptl_crystal_description needle
_exptl_crystal_F_000 732
_exptl_crystal_size_max 0.20
_exptl_crystal_size_mid 0.19
_exptl_crystal_size_min 0.16
_refine_diff_density_max 1.116
_refine_diff_density_min -1.052
_refine_diff_density_rms 0.117
_refine_ls_extinction_method none
_refine_ls_goodness_of_fit_ref 1.021
_refine_ls_hydrogen_treatment mixed
_refine_ls_matrix_type full
_refine_ls_number_parameters 362
_refine_ls_number_reflns 5605
_refine_ls_number_restraints 72
_refine_ls_restrained_S_all 1.017
_refine_ls_R_factor_all 0.0751
_refine_ls_R_factor_gt 0.0384
_refine_ls_shift/su_max 0.002
_refine_ls_shift/su_mean 0.000
_refine_ls_structure_factor_coef Fsqd
_refine_ls_weighting_details 'w=1/[\s^2^(Fo^2^)+(0.0291P)^2^+1.9195P] where P=(Fo^2^+2Fc^2^)/3'
_refine_ls_weighting_scheme calc
_refine_ls_wR_factor_gt 0.0722
_refine_ls_wR_factor_ref 0.0857
_reflns_Friedel_coverage 0.000
_reflns_number_gt 3709
_reflns_number_total 5605
_reflns_threshold_expression 'I > 2\s(I)'
_cod_data_source_file c5dt04356e2.cif
_cod_data_source_block shelx_arun191015
_cod_depositor_comments
;
The following automatic conversions were performed:

'_exptl_absorpt_correction_type' value 'MULTI-SCAN' changed to
'multi-scan' according to
/usr/data/users/saulius/crontab/automatic-downloads/rss-feeds/RSC/lib/dictionaries/cif_core.dic
dictionary named 'cif_core.dic' version 2.4.2 from 2011-04-26.

Automatic conversion script
Id: cif_fix_values 4268 2015-11-12 08:31:59Z antanas 

 Adding full bibliography for 7038063--7038068.cif.
;
_cod_original_cell_volume 1179.35(11)
_cod_database_code 7038064
_shelx_space_group_comment
;
The symmetry employed for this shelxl refinement is uniquely defined
by the following loop, which should always be used as a source of
symmetry information in preference to the above space-group names.
They are only intended as comments.
;
_olex2_refinement_description
;
1. Fixed Uiso
 At 1.2 times of:
  All C(H,H) groups, All N(H) groups
 At 1.5 times of:
  All C(H,H,H) groups
2. Rigid body (RIGU) restrains
 C1A, C2A, C3AB, N3A, C8
 with sigma for 1-2 distances of 0.004 and sigma for 1-3 distances of 0.004
 N3B, C1B, C2B, C3AA
 with sigma for 1-2 distances of 0.004 and sigma for 1-3 distances of 0.004
 C17, C1, O9, N4, C20, C21, C11
 with sigma for 1-2 distances of 0.004 and sigma for 1-3 distances of 0.004
3. Others
 Sof(N3B)=Sof(H3B)=Sof(C1B)=Sof(H1BA)=Sof(H1BB)=Sof(C2B)=Sof(H2BA)=Sof(H2BB)=
 Sof(C3AA)=Sof(H3AD)=Sof(H3AE)=Sof(H3AF)=1-FVAR(1)
 Sof(C1A)=Sof(H1AA)=Sof(H1AB)=Sof(C2A)=Sof(H2AA)=Sof(H2AB)=Sof(C3AB)=Sof(H3AA)=
 Sof(H3AB)=Sof(H3AC)=Sof(N3A)=Sof(H3A)=FVAR(1)
4.a Riding coordinates:
 N3B(H3B)
4.b Secondary CH2 refined with riding coordinates:
 C20(H20A,H20B), C21(H21A,H21B), C1A(H1AA,H1AB), C1B(H1BA,H1BB), C2A(H2AA,
 H2AB), C2B(H2BA,H2BB)
4.c Aromatic/amide H refined with riding coordinates:
 N4(H4), N3A(H3A)
4.d Idealised Me refined as rotating group:
 C11(H11A,H11B,H11C), C3AB(H3AA,H3AB,H3AC), C3AA(H3AD,H3AE,H3AF)
;
_shelx_shelxl_version_number 2014/7
_olex2_submission_special_instructions 'No special instructions were received'

loop_
_space_group_symop_operation_xyz
'x, y, z'
'-x, -y, -z'

loop_
_atom_site_label
_atom_site_type_symbol
_atom_site_fract_x
_atom_site_fract_y
_atom_site_fract_z
_atom_site_U_iso_or_equiv
_atom_site_adp_type
_atom_site_occupancy
_atom_site_site_symmetry_order
_atom_site_calc_flag
_atom_site_refinement_flags_posn
_atom_site_refinement_flags_adp
_atom_site_refinement_flags_occupancy
_atom_site_disorder_assembly
_atom_site_disorder_group
Hg1 Hg 0.23466(3) 0.49177(2) 0.51517(2) 0.06020(11) Uani 1 1 d . . . . .
Se1 Se 0.02014(7) 0.31168(6) 0.42415(4) 0.04950(15) Uani 1 1 d . . . . .
Se2 Se 0.47235(8) 0.65154(8) 0.59552(6) 0.0801(2) Uani 1 1 d . . . . .
O3 O -0.0927(4) 0.5539(4) 0.3137(3) 0.0518(10) Uani 1 1 d . . . . .
N3B N 0.160(4) 0.634(3) 0.313(3) 0.047(6) Uani 0.43(2) 1 d . U P A 2
H3B H 0.1635 0.6476 0.2506 0.056 Uiso 0.43(2) 1 d R . P A 2
O2 O 0.1275(7) 0.3506(6) -0.0739(4) 0.0983(17) Uani 1 1 d . . . . .
C8 C 0.0286(6) 0.5390(5) 0.2838(4) 0.0389(12) Uani 1 1 d . U . . .
C3 C 0.0748(6) 0.3912(6) 0.1271(4) 0.0448(13) Uani 1 1 d . . . . .
C2 C 0.0510(5) 0.4067(5) 0.2304(4) 0.0375(12) Uani 1 1 d . . . . .
O9 O 0.6093(6) 0.4730(5) 0.7724(7) 0.146(3) Uani 1 1 d . U . . .
C19 C 0.0504(6) 0.3010(5) 0.2808(4) 0.0405(12) Uani 1 1 d . . . . .
N2 N 0.2959(8) 0.7978(8) 1.0289(5) 0.0825(18) Uani 1 1 d . . . . .
C12 C 0.4266(6) 0.6946(6) 0.7346(4) 0.0500(14) Uani 1 1 d . . . . .
N1 N 0.1234(7) 0.2554(7) -0.0324(4) 0.0785(17) Uani 1 1 d . . . . .
O1 O 0.1384(9) 0.1478(6) -0.0769(4) 0.128(2) Uani 1 1 d . . . . .
C6 C 0.0719(8) 0.1809(6) 0.2271(5) 0.0568(16) Uani 1 1 d . . . . .
C4 C 0.0958(7) 0.2708(6) 0.0764(4) 0.0506(14) Uani 1 1 d . . . . .
C17 C 0.4281(6) 0.6083(6) 0.8029(5) 0.0517(15) Uani 1 1 d . U . . .
N4 N 0.3711(6) 0.3728(5) 0.7615(5) 0.090(2) Uani 1 1 d . U . . .
H4 H 0.2796 0.3843 0.7663 0.109 Uiso 1 1 calc R . . . .
C16 C 0.3853(7) 0.6430(7) 0.8999(5) 0.0569(16) Uani 1 1 d . . . . .
C13 C 0.3860(7) 0.8158(6) 0.7661(6) 0.0585(16) Uani 1 1 d . . . . .
O7 O 0.2834(8) 0.9103(7) 1.0601(4) 0.131(2) Uani 1 1 d . . . . .
C14 C 0.3470(8) 0.8512(6) 0.8628(5) 0.0620(18) Uani 1 1 d . . . . .
C1 C 0.4763(7) 0.4764(6) 0.7758(6) 0.072(2) Uani 1 1 d . U . . .
C5 C 0.0935(8) 0.1651(7) 0.1245(5) 0.0632(18) Uani 1 1 d . . . . .
C15 C 0.3455(7) 0.7632(6) 0.9275(4) 0.0547(15) Uani 1 1 d . . . . .
O8 O 0.2629(9) 0.7107(7) 1.0750(4) 0.130(2) Uani 1 1 d . . . . .
C20 C 0.3954(9) 0.2374(7) 0.7378(8) 0.110(3) Uani 1 1 d . U . . .
H20A H 0.5000 0.2391 0.7270 0.132 Uiso 1 1 calc R . . . .
H20B H 0.3838 0.1981 0.7984 0.132 Uiso 1 1 calc R . . . .
C21 C 0.2988(10) 0.1594(8) 0.6518(8) 0.122(4) Uani 1 1 d . U . . .
H21A H 0.2540 0.2238 0.6191 0.147 Uiso 1 1 calc R . . . .
H21B H 0.3696 0.1314 0.6074 0.147 Uiso 1 1 calc R . . . .
C11 C 0.1914(10) 0.0617(8) 0.6278(8) 0.116(3) Uani 1 1 d . U . . .
H11A H 0.1864 0.0171 0.5564 0.174 Uiso 1 1 calc GR . . . .
H11B H 0.0966 0.0905 0.6343 0.174 Uiso 1 1 calc GR . . . .
H11C H 0.2086 0.0023 0.6742 0.174 Uiso 1 1 calc GR . . . .
C1A C 0.1224(19) 0.7760(12) 0.3127(14) 0.057(4) Uani 0.57(2) 1 d . U P A 1
H1AA H 0.0367 0.7820 0.3490 0.069 Uiso 0.57(2) 1 calc R . P A 1
H1AB H 0.1019 0.8104 0.2492 0.069 Uiso 0.57(2) 1 calc R . P A 1
C1B C 0.160(2) 0.7696(17) 0.3674(17) 0.052(5) Uani 0.43(2) 1 d . U P A 2
H1BA H 0.2277 0.7896 0.4354 0.063 Uiso 0.43(2) 1 calc R . P A 2
H1BB H 0.0571 0.7760 0.3796 0.063 Uiso 0.43(2) 1 calc R . P A 2
C2A C 0.2625(16) 0.8558(12) 0.3806(14) 0.071(5) Uani 0.57(2) 1 d . U P A 1
H2AA H 0.3365 0.7993 0.3908 0.085 Uiso 0.57(2) 1 calc R . P A 1
H2AB H 0.2391 0.8893 0.4491 0.085 Uiso 0.57(2) 1 calc R . P A 1
C2B C 0.2111(19) 0.8701(14) 0.3033(15) 0.051(5) Uani 0.43(2) 1 d . U P A 2
H2BA H 0.2478 0.8277 0.2426 0.062 Uiso 0.43(2) 1 calc R . P A 2
H2BB H 0.1267 0.9107 0.2789 0.062 Uiso 0.43(2) 1 calc R . P A 2
C3AB C 0.333(4) 0.968(3) 0.340(2) 0.081(7) Uani 0.57(2) 1 d . U P A 1
H3AA H 0.3831 0.9367 0.2833 0.121 Uiso 0.57(2) 1 calc GR . P A 1
H3AB H 0.4076 1.0282 0.3954 0.121 Uiso 0.57(2) 1 calc GR . P A 1
H3AC H 0.2556 1.0139 0.3144 0.121 Uiso 0.57(2) 1 calc GR . P A 1
H3 H 0.078(5) 0.461(5) 0.093(4) 0.036(14) Uiso 1 1 d . . . . .
H13 H 0.379(6) 0.867(5) 0.721(4) 0.043(16) Uiso 1 1 d . . . . .
H5 H 0.112(6) 0.089(6) 0.096(5) 0.061(18) Uiso 1 1 d . . . . .
H6 H 0.063(7) 0.111(6) 0.260(4) 0.064(19) Uiso 1 1 d . . . . .
H14 H 0.322(7) 0.934(7) 0.885(5) 0.09(2) Uiso 1 1 d . . . . .
H16 H 0.379(7) 0.588(6) 0.944(5) 0.06(2) Uiso 1 1 d . . . . .
C3AA C 0.330(5) 0.966(4) 0.371(3) 0.082(10) Uani 0.43(2) 1 d . U P A 2
H3AD H 0.3591 1.0364 0.3362 0.123 Uiso 0.43(2) 1 calc GR . P A 2
H3AE H 0.4167 0.9258 0.3887 0.123 Uiso 0.43(2) 1 calc GR . P A 2
H3AF H 0.2952 0.9999 0.4341 0.123 Uiso 0.43(2) 1 calc GR . P A 2
N3A N 0.136(3) 0.638(2) 0.2840(19) 0.047(5) Uani 0.57(2) 1 d . U P A 1
H3A H 0.2198 0.6207 0.2661 0.057 Uiso 0.57(2) 1 calc R . P A 1

loop_
_atom_site_aniso_label
_atom_site_aniso_U_11
_atom_site_aniso_U_22
_atom_site_aniso_U_33
_atom_site_aniso_U_23
_atom_site_aniso_U_13
_atom_site_aniso_U_12
Hg1 0.06356(18) 0.05631(17) 0.05161(15) -0.00021(11) 0.00364(11) 0.00463(12)
Se1 0.0575(4) 0.0456(3) 0.0451(3) 0.0068(2) 0.0160(3) 0.0062(3)
Se2 0.0589(4) 0.0924(5) 0.0716(4) -0.0219(4) 0.0309(3) -0.0098(4)
O3 0.045(2) 0.055(2) 0.066(2) 0.0163(19) 0.0267(19) 0.0189(19)
N3B 0.046(11) 0.040(6) 0.054(14) 0.003(7) 0.013(9) 0.015(6)
O2 0.150(5) 0.095(4) 0.059(3) 0.019(3) 0.043(3) 0.028(4)
C8 0.037(3) 0.040(3) 0.042(3) 0.008(2) 0.012(2) 0.011(2)
C3 0.044(3) 0.048(3) 0.043(3) 0.006(3) 0.010(2) 0.012(3)
C2 0.033(3) 0.036(3) 0.043(3) 0.005(2) 0.009(2) 0.008(2)
O9 0.047(3) 0.065(3) 0.316(10) -0.006(4) 0.043(4) 0.021(3)
C19 0.041(3) 0.033(3) 0.044(3) 0.002(2) 0.009(2) 0.005(2)
N2 0.102(5) 0.090(5) 0.056(4) 0.007(4) 0.025(3) 0.020(4)
C12 0.036(3) 0.047(3) 0.059(3) -0.007(3) 0.011(3) 0.000(3)
N1 0.112(5) 0.072(4) 0.056(3) 0.004(3) 0.034(3) 0.023(4)
O1 0.236(8) 0.091(4) 0.075(4) -0.001(3) 0.079(4) 0.053(5)
C6 0.082(5) 0.036(3) 0.057(4) 0.008(3) 0.023(3) 0.016(3)
C4 0.065(4) 0.046(3) 0.038(3) -0.003(3) 0.018(3) 0.009(3)
C17 0.030(3) 0.042(3) 0.074(4) -0.004(3) 0.005(3) 0.007(2)
N4 0.036(3) 0.042(3) 0.182(6) -0.009(3) 0.013(3) 0.014(2)
C16 0.045(4) 0.058(4) 0.063(4) 0.013(3) 0.001(3) 0.008(3)
C13 0.063(4) 0.047(4) 0.067(4) 0.012(3) 0.016(3) 0.009(3)
O7 0.206(7) 0.110(5) 0.089(4) -0.011(4) 0.062(4) 0.068(5)
C14 0.075(5) 0.042(4) 0.064(4) -0.010(3) 0.017(3) 0.016(3)
C1 0.038(3) 0.050(3) 0.119(6) -0.006(3) 0.007(3) 0.016(3)
C5 0.086(5) 0.043(4) 0.060(4) -0.003(3) 0.028(3) 0.013(4)
C15 0.054(4) 0.056(4) 0.048(3) -0.002(3) 0.008(3) 0.008(3)
O8 0.197(7) 0.126(6) 0.064(4) 0.014(4) 0.044(4) 0.011(5)
C20 0.069(5) 0.046(4) 0.200(9) -0.012(4) 0.010(5) 0.021(3)
C21 0.091(6) 0.057(4) 0.202(9) -0.019(5) -0.004(5) 0.044(4)
C11 0.085(6) 0.060(5) 0.189(9) -0.010(5) 0.004(6) 0.034(4)
C1A 0.068(7) 0.032(5) 0.074(9) 0.001(5) 0.029(7) 0.011(5)
C1B 0.061(12) 0.040(7) 0.061(10) 0.007(7) 0.034(9) 0.006(6)
C2A 0.076(8) 0.040(6) 0.089(10) -0.012(6) 0.026(7) 0.010(5)
C2B 0.064(9) 0.037(7) 0.059(10) 0.004(6) 0.031(7) 0.015(6)
C3AB 0.081(10) 0.047(7) 0.118(19) -0.003(9) 0.051(11) 0.015(7)
C3AA 0.092(15) 0.065(12) 0.080(14) 0.004(10) 0.028(12) -0.010(11)
N3A 0.042(8) 0.034(4) 0.069(13) 0.000(5) 0.028(8) 0.012(4)

loop_
_atom_type_symbol
_atom_type_description
_atom_type_scat_dispersion_real
_atom_type_scat_dispersion_imag
_atom_type_scat_source
C C 0.0033 0.0016 'International Tables Vol C Tables 4.2.6.8 and 6.1.1.4'
H H 0.0000 0.0000 'International Tables Vol C Tables 4.2.6.8 and 6.1.1.4'
Hg Hg -2.3894 9.2266 'International Tables Vol C Tables 4.2.6.8 and 6.1.1.4'
N N 0.0061 0.0033 'International Tables Vol C Tables 4.2.6.8 and 6.1.1.4'
O O 0.0106 0.0060 'International Tables Vol C Tables 4.2.6.8 and 6.1.1.4'
Se Se -0.0929 2.2259 'International Tables Vol C Tables 4.2.6.8 and 6.1.1.4'

loop_
_geom_angle_atom_site_label_1
_geom_angle_atom_site_label_2
_geom_angle_atom_site_label_3
_geom_angle
Se2 Hg1 Se1 171.88(2)
C19 Se1 Hg1 99.96(15)
C12 Se2 Hg1 97.25(16)
C8 N3B H3B 95.5
C8 N3B C1B 122(3)
C1B N3B H3B 99.4
O3 C8 N3B 122.9(17)
O3 C8 C2 121.7(5)
O3 C8 N3A 122.5(13)
N3B C8 C2 114.4(17)
N3A C8 C2 115.2(13)
C2 C3 H3 121(3)
C4 C3 C2 119.2(6)
C4 C3 H3 120(3)
C3 C2 C8 118.1(5)
C19 C2 C8 122.3(4)
C19 C2 C3 119.6(5)
C2 C19 Se1 123.2(4)
C6 C19 Se1 117.2(4)
C6 C19 C2 119.6(5)
O7 N2 C15 118.9(7)
O8 N2 O7 122.9(7)
O8 N2 C15 118.2(7)
C17 C12 Se2 122.7(4)
C17 C12 C13 118.9(5)
C13 C12 Se2 118.3(5)
O2 N1 C4 118.5(6)
O1 N1 O2 123.3(6)
O1 N1 C4 118.2(6)
C19 C6 H6 118(4)
C5 C6 C19 120.7(6)
C5 C6 H6 121(4)
C3 C4 N1 119.0(6)
C5 C4 C3 121.9(5)
C5 C4 N1 119.1(5)
C12 C17 C16 119.6(5)
C12 C17 C1 122.0(6)
C16 C17 C1 118.4(6)
C1 N4 H4 117.6
C1 N4 C20 124.7(6)
C20 N4 H4 117.6
C17 C16 H16 122(4)
C15 C16 C17 119.5(6)
C15 C16 H16 118(4)
C12 C13 H13 119(3)
C14 C13 C12 121.5(7)
C14 C13 H13 120(3)
C13 C14 H14 121(4)
C15 C14 C13 118.4(6)
C15 C14 H14 120(4)
O9 C1 C17 119.7(6)
O9 C1 N4 123.7(6)
N4 C1 C17 116.5(5)
C6 C5 H5 117(4)
C4 C5 C6 118.9(6)
C4 C5 H5 124(4)
C16 C15 N2 119.3(6)
C14 C15 N2 118.7(6)
C14 C15 C16 122.0(6)
N4 C20 H20A 108.7
N4 C20 H20B 108.7
H20A C20 H20B 107.6
C21 C20 N4 114.3(7)
C21 C20 H20A 108.7
C21 C20 H20B 108.7
C20 C21 H21A 102.0
C20 C21 H21B 102.0
H21A C21 H21B 104.7
C11 C21 C20 140.3(13)
C11 C21 H21A 102.0
C11 C21 H21B 102.0
C21 C11 H11A 109.5
C21 C11 H11B 109.5
C21 C11 H11C 109.5
H11A C11 H11B 109.5
H11A C11 H11C 109.5
H11B C11 H11C 109.5
H1AA C1A H1AB 108.0
C2A C1A H1AA 109.4
C2A C1A H1AB 109.4
N3A C1A H1AA 109.4
N3A C1A H1AB 109.4
N3A C1A C2A 111.3(15)
N3B C1B H1BA 109.3
N3B C1B H1BB 109.3
N3B C1B C2B 111.5(19)
H1BA C1B H1BB 108.0
C2B C1B H1BA 109.3
C2B C1B H1BB 109.3
C1A C2A H2AA 108.6
C1A C2A H2AB 108.6
C1A C2A C3AB 115(2)
H2AA C2A H2AB 107.6
C3AB C2A H2AA 108.6
C3AB C2A H2AB 108.6
C1B C2B H2BA 110.4
C1B C2B H2BB 110.4
H2BA C2B H2BB 108.6
C3AA C2B C1B 106(2)
C3AA C2B H2BA 110.4
C3AA C2B H2BB 110.4
C2A C3AB H3AA 109.5
C2A C3AB H3AB 109.5
C2A C3AB H3AC 109.5
H3AA C3AB H3AB 109.5
H3AA C3AB H3AC 109.5
H3AB C3AB H3AC 109.5
C2B C3AA H3AD 109.5
C2B C3AA H3AE 109.5
C2B C3AA H3AF 109.5
H3AD C3AA H3AE 109.5
H3AD C3AA H3AF 109.5
H3AE C3AA H3AF 109.5
C8 N3A C1A 124(2)
C8 N3A H3A 118.1
C1A N3A H3A 118.1

loop_
_geom_bond_atom_site_label_1
_geom_bond_atom_site_label_2
_geom_bond_distance
Hg1 Se1 2.4549(6)
Hg1 Se2 2.4519(7)
Se1 C19 1.927(5)
Se2 C12 1.922(6)
O3 C8 1.237(6)
N3B H3B 0.8600
N3B C8 1.37(3)
N3B C1B 1.47(3)
O2 N1 1.217(7)
C8 C2 1.496(7)
C8 N3A 1.29(2)
C3 C2 1.388(7)
C3 C4 1.372(7)
C3 H3 0.92(5)
C2 C19 1.388(7)
O9 C1 1.210(7)
C19 C6 1.385(7)
N2 O7 1.205(8)
N2 C15 1.470(8)
N2 O8 1.204(8)
C12 C17 1.383(8)
C12 C13 1.387(8)
N1 O1 1.212(7)
N1 C4 1.470(7)
C6 C5 1.374(9)
C6 H6 0.91(6)
C4 C5 1.369(8)
C17 C16 1.388(9)
C17 C1 1.512(8)
N4 H4 0.8600
N4 C1 1.285(8)
N4 C20 1.457(8)
C16 C15 1.366(8)
C16 H16 0.89(6)
C13 C14 1.370(9)
C13 H13 0.87(5)
C14 C15 1.361(9)
C14 H14 0.94(7)
C5 H5 0.87(6)
C20 H20A 0.9700
C20 H20B 0.9700
C20 C21 1.356(11)
C21 H21A 0.9700
C21 H21B 0.9700
C21 C11 1.246(11)
C11 H11A 0.9600
C11 H11B 0.9600
C11 H11C 0.9600
C1A H1AA 0.9700
C1A H1AB 0.9700
C1A C2A 1.46(2)
C1A N3A 1.46(2)
C1B H1BA 0.9700
C1B H1BB 0.9700
C1B C2B 1.52(3)
C2A H2AA 0.9700
C2A H2AB 0.9700
C2A C3AB 1.47(3)
C2B H2BA 0.9700
C2B H2BB 0.9700
C2B C3AA 1.41(4)
C3AB H3AA 0.9600
C3AB H3AB 0.9600
C3AB H3AC 0.9600
C3AA H3AD 0.9600
C3AA H3AE 0.9600
C3AA H3AF 0.9600
N3A H3A 0.8600

loop_
_geom_torsion_atom_site_label_1
_geom_torsion_atom_site_label_2
_geom_torsion_atom_site_label_3
_geom_torsion_atom_site_label_4
_geom_torsion
Se1 C19 C6 C5 179.7(5)
Se2 C12 C17 C16 -176.3(4)
Se2 C12 C17 C1 4.1(8)
Se2 C12 C13 C14 177.8(5)
O3 C8 C2 C3 117.1(6)
O3 C8 C2 C19 -63.6(7)
O3 C8 N3A C1A -4(3)
N3B C8 C2 C3 -74.0(16)
N3B C8 C2 C19 105.3(16)
N3B C1B C2B C3AA -127(3)
O2 N1 C4 C3 0.4(10)
O2 N1 C4 C5 -178.9(7)
C8 N3B C1B C2B -119(3)
C8 C2 C19 Se1 0.2(7)
C8 C2 C19 C6 -179.9(5)
C3 C2 C19 Se1 179.5(4)
C3 C2 C19 C6 -0.7(8)
C3 C4 C5 C6 -1.0(10)
C2 C8 N3A C1A 167.4(15)
C2 C3 C4 N1 -179.1(5)
C2 C3 C4 C5 0.2(9)
C2 C19 C6 C5 -0.2(9)
C19 C6 C5 C4 1.0(10)
C12 C17 C16 C15 -1.4(9)
C12 C17 C1 O9 70.0(10)
C12 C17 C1 N4 -112.6(8)
C12 C13 C14 C15 -1.4(10)
N1 C4 C5 C6 178.3(6)
O1 N1 C4 C3 -178.4(7)
O1 N1 C4 C5 2.2(10)
C4 C3 C2 C8 179.9(5)
C4 C3 C2 C19 0.6(8)
C17 C12 C13 C14 -0.3(9)
C17 C16 C15 N2 178.2(5)
C17 C16 C15 C14 -0.3(10)
N4 C20 C21 C11 -112.6(12)
C16 C17 C1 O9 -109.5(9)
C16 C17 C1 N4 67.8(9)
C13 C12 C17 C16 1.7(8)
C13 C12 C17 C1 -177.9(5)
C13 C14 C15 N2 -176.8(6)
C13 C14 C15 C16 1.7(10)
O7 N2 C15 C16 168.8(7)
O7 N2 C15 C14 -12.6(10)
C1 C17 C16 C15 178.1(5)
C1 N4 C20 C21 -127.9(10)
O8 N2 C15 C16 -14.4(10)
O8 N2 C15 C14 164.1(7)
C20 N4 C1 O9 -1.0(14)
C20 N4 C1 C17 -178.2(8)
C1B N3B C8 O3 -11(3)
C1B N3B C8 C2 -179.4(19)
C2A C1A N3A C8 137(2)
N3A C8 C2 C3 -54.4(13)
N3A C8 C2 C19 124.9(12)
N3A C1A C2A C3AB 123.1(19)
